data_4070404
loop_
_publ_author_name
'MacLeod, K. Cory'
'Conway, Julia L.'
'Tang, Liming'
'Smith, Joshua J.'
'Corcoran, Liam D.'
'Ballem, Katherine H. D.'
'Patrick, Brian O.'
'Smith, Kevin M.'

_publ_section_title
;
 Reactivity Consequences of Steric Reduction in Cyclopentadienyl Chromium
 \b-Diketiminate Complexes
;
_journal_issue 23
_journal_name_full Organometallics
_journal_page_first 6798
_journal_paper_doi 10.1021/om900788c
_journal_volume 28
_journal_year 2009
_chemical_formula_sum 'C27 H33 Cr N2'
_chemical_formula_weight 437.55
_chemical_name_systematic
;
 ?
;
_space_group_IT_number 2
_symmetry_cell_setting triclinic
_symmetry_space_group_name_Hall '-P 1'
_symmetry_space_group_name_H-M 'P -1'
_atom_sites_solution_hydrogens geom
_atom_sites_solution_primary direct
_atom_sites_solution_secondary difmap
_audit_creation_method SHELXL-97
_cell_angle_alpha 102.143(8)
_cell_angle_beta 103.662(7)
_cell_angle_gamma 110.500(6)
_cell_formula_units_Z 2
_cell_length_a 8.0550(10)
_cell_length_b 11.195(2)
_cell_length_c 14.967(2)
_cell_measurement_reflns_used 5006
_cell_measurement_temperature 173(2)
_cell_measurement_theta_max 26.91
_cell_measurement_theta_min 2.86
_cell_volume 1163.0(3)
_computing_structure_refinement 'SHELXL-97 (Sheldrick, 1997)'
_diffrn_ambient_temperature 173(2)
_diffrn_measured_fraction_theta_full 0.818
_diffrn_measured_fraction_theta_max 0.818
_diffrn_measurement_device_type 'Rigaku/ADSC CCD'
_diffrn_measurement_method 'area detector'
_diffrn_radiation_monochromator graphite
_diffrn_radiation_source 'fine-focus sealed tube'
_diffrn_radiation_type MoK\a
_diffrn_radiation_wavelength 0.71073
_diffrn_reflns_av_R_equivalents 0.0281
_diffrn_reflns_av_sigmaI/netI 0.0424
_diffrn_reflns_limit_h_max 9
_diffrn_reflns_limit_h_min -8
_diffrn_reflns_limit_k_max 13
_diffrn_reflns_limit_k_min -13
_diffrn_reflns_limit_l_max 17
_diffrn_reflns_limit_l_min -18
_diffrn_reflns_number 7713
_diffrn_reflns_theta_full 27.54
_diffrn_reflns_theta_max 27.54
_diffrn_reflns_theta_min 2.89
_exptl_absorpt_coefficient_mu 0.507
_exptl_absorpt_correction_T_max 0.960
_exptl_absorpt_correction_T_min 0.805
_exptl_absorpt_correction_type multi-scan
_exptl_crystal_colour black
_exptl_crystal_density_diffrn 1.249
_exptl_crystal_density_method 'not measured'
_exptl_crystal_description irregular
_exptl_crystal_F_000 466
_exptl_crystal_size_max 0.40
_exptl_crystal_size_mid 0.12
_exptl_crystal_size_min 0.08
_refine_diff_density_max 0.318
_refine_diff_density_min -0.266
_refine_diff_density_rms 0.053
_refine_ls_extinction_method none
_refine_ls_goodness_of_fit_ref 1.043
_refine_ls_hydrogen_treatment mixed
_refine_ls_matrix_type full
_refine_ls_number_parameters 294
_refine_ls_number_reflns 4406
_refine_ls_number_restraints 0
_refine_ls_restrained_S_all 1.043
_refine_ls_R_factor_all 0.0556
_refine_ls_R_factor_gt 0.0387
_refine_ls_shift/su_max 0.000
_refine_ls_shift/su_mean 0.000
_refine_ls_structure_factor_coef Fsqd
_refine_ls_weighting_details 'calc w=1/[\s^2^(Fo^2^)+(0.0494P)^2^+0.3671P] where P=(Fo^2^+2Fc^2^)/3'
_refine_ls_weighting_scheme calc
_refine_ls_wR_factor_gt 0.0896
_refine_ls_wR_factor_ref 0.0958
_reflns_number_gt 3548
_reflns_number_total 4406
_reflns_threshold_expression >2sigma(I)
_cod_data_source_file om900788c_si_001.cif
_cod_data_source_block 3b
_cod_database_code 4070404

loop_
_symmetry_equiv_pos_as_xyz
'x, y, z'
'-x, -y, -z'

loop_
_atom_site_label
_atom_site_type_symbol
_atom_site_fract_x
_atom_site_fract_y
_atom_site_fract_z
_atom_site_U_iso_or_equiv
_atom_site_adp_type
_atom_site_occupancy
_atom_site_symmetry_multiplicity
_atom_site_calc_flag
_atom_site_refinement_flags
C1 C 0.6527(3) -0.1473(2) 0.74040(15) 0.0201(4) Uani 1 1 d .
C2 C 0.6637(3) -0.2035(2) 0.65017(15) 0.0213(4) Uani 1 1 d .
C3 C 0.5401(3) -0.3358(2) 0.59590(18) 0.0328(5) Uani 1 1 d .
H3 H 0.5435 -0.3738 0.5337 0.039 Uiso 1 1 calc R
C4 C 0.4119(4) -0.4131(2) 0.6310(2) 0.0440(7) Uani 1 1 d .
H4 H 0.3270 -0.5033 0.5927 0.053 Uiso 1 1 calc R
C5 C 0.4077(4) -0.3592(3) 0.7213(2) 0.0414(7) Uani 1 1 d .
H5 H 0.3224 -0.4139 0.7458 0.050 Uiso 1 1 calc R
C6 C 0.5264(3) -0.2253(2) 0.77795(17) 0.0296(5) Uani 1 1 d .
C7 C 0.8037(3) -0.1234(2) 0.61062(16) 0.0259(5) Uani 1 1 d .
H7A H 0.8800 -0.0326 0.6574 0.039 Uiso 0.50 1 calc PR
H7B H 0.7366 -0.1174 0.5491 0.039 Uiso 0.50 1 calc PR
H7C H 0.8857 -0.1679 0.5996 0.039 Uiso 0.50 1 calc PR
H7D H 0.7882 -0.1793 0.5467 0.039 Uiso 0.50 1 calc PR
H7E H 0.9316 -0.0946 0.6549 0.039 Uiso 0.50 1 calc PR
H7F H 0.7825 -0.0440 0.6045 0.039 Uiso 0.50 1 calc PR
C8 C 0.5137(4) -0.1701(3) 0.87543(19) 0.0422(7) Uani 1 1 d .
H8A H 0.6054 -0.0758 0.9058 0.063 Uiso 0.50 1 calc PR
H8B H 0.5409 -0.2227 0.9169 0.063 Uiso 0.50 1 calc PR
H8C H 0.3865 -0.1758 0.8672 0.063 Uiso 0.50 1 calc PR
H8D H 0.4164 -0.2404 0.8875 0.063 Uiso 0.50 1 calc PR
H8E H 0.4810 -0.0935 0.8763 0.063 Uiso 0.50 1 calc PR
H8F H 0.6354 -0.1404 0.9261 0.063 Uiso 0.50 1 calc PR
C9 C 1.0102(3) -0.0636(2) 0.87511(17) 0.0287(5) Uani 1 1 d .
H9A H 0.9229 -0.1234 0.8991 0.043 Uiso 1 1 calc R
H9B H 1.1349 -0.0159 0.9255 0.043 Uiso 1 1 calc R
H9C H 1.0191 -0.1170 0.8170 0.043 Uiso 1 1 calc R
C10 C 0.9385(3) 0.0375(2) 0.85006(14) 0.0179(4) Uani 1 1 d .
C11 C 1.0679(3) 0.1733(2) 0.88785(14) 0.0195(4) Uani 1 1 d .
H11 H 1.1756 0.1965 0.9422 0.023 Uiso 1 1 calc R
C12 C 1.0553(3) 0.2782(2) 0.85396(14) 0.0180(4) Uani 1 1 d .
C13 C 1.2357(3) 0.4036(2) 0.88322(18) 0.0302(5) Uani 1 1 d .
H13A H 1.2787 0.4068 0.8274 0.045 Uiso 1 1 calc R
H13B H 1.3324 0.4018 0.9361 0.045 Uiso 1 1 calc R
H13C H 1.2129 0.4834 0.9052 0.045 Uiso 1 1 calc R
C14 C 0.9064(3) 0.3691(2) 0.74555(16) 0.0221(4) Uani 1 1 d .
C15 C 0.8696(4) 0.4794(2) 0.78204(18) 0.0320(5) Uani 1 1 d .
C16 C 0.8607(4) 0.5633(3) 0.7268(2) 0.0438(7) Uani 1 1 d .
H16 H 0.8352 0.6383 0.7506 0.053 Uiso 1 1 calc R
C17 C 0.8878(4) 0.5415(3) 0.6385(2) 0.0477(7) Uani 1 1 d .
H17 H 0.8796 0.6001 0.6018 0.057 Uiso 1 1 calc R
C18 C 0.9271(4) 0.4334(3) 0.60370(19) 0.0349(6) Uani 1 1 d .
H18 H 0.9461 0.4183 0.5428 0.042 Uiso 1 1 calc R
C19 C 0.9392(3) 0.3470(2) 0.65656(16) 0.0234(5) Uani 1 1 d .
C20 C 0.8370(4) 0.5072(3) 0.87791(19) 0.0437(7) Uani 1 1 d .
H20A H 0.8481 0.4389 0.9075 0.066 Uiso 0.50 1 calc PR
H20B H 0.7106 0.5042 0.8673 0.066 Uiso 0.50 1 calc PR
H20C H 0.9310 0.5966 0.9213 0.066 Uiso 0.50 1 calc PR
H20D H 0.8117 0.5876 0.8899 0.066 Uiso 0.50 1 calc PR
H20E H 0.9492 0.5223 0.9301 0.066 Uiso 0.50 1 calc PR
H20F H 0.7287 0.4299 0.8761 0.066 Uiso 0.50 1 calc PR
C21 C 0.9843(3) 0.2319(2) 0.61681(17) 0.0276(5) Uani 1 1 d .
H21A H 0.9878 0.1806 0.6623 0.041 Uiso 0.50 1 calc PR
H21B H 1.1072 0.2670 0.6082 0.041 Uiso 0.50 1 calc PR
H21C H 0.8873 0.1729 0.5540 0.041 Uiso 0.50 1 calc PR
H21D H 1.0004 0.2331 0.5541 0.041 Uiso 0.50 1 calc PR
H21E H 0.8810 0.1466 0.6081 0.041 Uiso 0.50 1 calc PR
H21F H 1.1009 0.2408 0.6623 0.041 Uiso 0.50 1 calc PR
C22 C 0.3435(3) 0.1054(3) 0.73118(19) 0.0361(6) Uani 1 1 d .
C23 C 0.3361(3) -0.0200(3) 0.6881(2) 0.0406(7) Uani 1 1 d .
C24 C 0.4268(4) -0.0066(4) 0.6183(2) 0.0528(9) Uani 1 1 d .
C25 C 0.4913(4) 0.1255(4) 0.6203(2) 0.0507(8) Uani 1 1 d .
C26 C 0.4416(4) 0.1957(3) 0.6911(2) 0.0415(7) Uani 1 1 d .
C27 C 0.6553(4) 0.1831(3) 0.91517(17) 0.0323(5) Uani 1 1 d .
H27A H 0.7797 0.2011 0.9583 0.048 Uiso 1 1 calc R
H27B H 0.5582 0.1115 0.9262 0.048 Uiso 1 1 calc R
H27C H 0.6342 0.2652 0.9287 0.048 Uiso 1 1 calc R
N1 N 0.7628(2) -0.00497(16) 0.79091(12) 0.0173(4) Uani 1 1 d .
N2 N 0.8970(2) 0.26969(17) 0.79476(12) 0.0183(4) Uani 1 1 d .
Cr1 Cr 0.64199(4) 0.12295(3) 0.77164(2) 0.01804(11) Uani 1 1 d .
H22 H 0.300(4) 0.125(3) 0.780(2) 0.060(9) Uiso 1 1 d .
H23 H 0.283(4) -0.096(3) 0.699(2) 0.050(9) Uiso 1 1 d .
H25 H 0.562(5) 0.164(3) 0.583(3) 0.064(10) Uiso 1 1 d .
H26 H 0.464(5) 0.286(4) 0.708(3) 0.076(11) Uiso 1 1 d .
H24 H 0.445(5) -0.074(4) 0.580(3) 0.071(11) Uiso 1 1 d .

loop_
_atom_site_aniso_label
_atom_site_aniso_U_11
_atom_site_aniso_U_22
_atom_site_aniso_U_33
_atom_site_aniso_U_23
_atom_site_aniso_U_13
_atom_site_aniso_U_12
C1 0.0212(10) 0.0155(10) 0.0177(11) 0.0032(9) 0.0037(8) 0.0042(8)
C2 0.0229(11) 0.0174(11) 0.0228(12) 0.0053(9) 0.0073(9) 0.0086(8)
C3 0.0380(13) 0.0228(12) 0.0288(13) -0.0024(10) 0.0120(10) 0.0087(10)
C4 0.0446(15) 0.0180(13) 0.0454(17) -0.0041(12) 0.0141(12) -0.0048(11)
C5 0.0418(15) 0.0255(14) 0.0418(16) 0.0097(12) 0.0180(12) -0.0045(11)
C6 0.0332(13) 0.0224(12) 0.0264(13) 0.0073(10) 0.0118(10) 0.0033(9)
C7 0.0287(12) 0.0262(12) 0.0240(12) 0.0056(10) 0.0125(9) 0.0121(9)
C8 0.0498(16) 0.0380(15) 0.0299(14) 0.0107(12) 0.0230(12) 0.0024(12)
C9 0.0336(12) 0.0225(12) 0.0292(13) 0.0095(10) 0.0041(10) 0.0145(10)
C10 0.0222(10) 0.0200(11) 0.0129(10) 0.0062(8) 0.0064(8) 0.0096(8)
C11 0.0177(10) 0.0219(11) 0.0129(10) 0.0031(9) -0.0003(8) 0.0068(8)
C12 0.0189(10) 0.0156(10) 0.0131(10) 0.0006(8) 0.0040(8) 0.0035(8)
C13 0.0242(11) 0.0233(12) 0.0301(13) 0.0067(10) 0.0016(9) 0.0015(9)
C14 0.0234(11) 0.0185(11) 0.0237(12) 0.0088(9) 0.0053(8) 0.0085(8)
C15 0.0422(14) 0.0242(13) 0.0300(13) 0.0067(11) 0.0091(11) 0.0174(11)
C16 0.0699(19) 0.0260(14) 0.0461(17) 0.0149(13) 0.0212(14) 0.0292(13)
C17 0.074(2) 0.0373(16) 0.0537(18) 0.0339(14) 0.0267(15) 0.0339(15)
C18 0.0453(15) 0.0374(14) 0.0347(14) 0.0230(12) 0.0190(11) 0.0214(12)
C19 0.0221(11) 0.0226(11) 0.0265(12) 0.0105(10) 0.0082(9) 0.0089(9)
C20 0.0707(19) 0.0346(15) 0.0317(15) 0.0036(12) 0.0178(13) 0.0325(14)
C21 0.0338(12) 0.0319(13) 0.0289(13) 0.0156(10) 0.0182(10) 0.0186(10)
C22 0.0186(12) 0.0583(18) 0.0365(15) 0.0110(13) 0.0122(10) 0.0222(11)
C23 0.0183(12) 0.0377(16) 0.0508(18) 0.0089(13) -0.0020(11) 0.0068(11)
C24 0.0314(14) 0.081(2) 0.0269(15) -0.0162(15) -0.0110(11) 0.0353(16)
C25 0.0262(14) 0.102(3) 0.0277(15) 0.0289(17) 0.0058(11) 0.0282(16)
C26 0.0268(13) 0.0483(17) 0.0498(17) 0.0185(14) 0.0026(11) 0.0213(12)
C27 0.0410(14) 0.0371(14) 0.0241(13) 0.0072(11) 0.0199(11) 0.0180(11)
N1 0.0192(8) 0.0151(9) 0.0150(9) 0.0031(7) 0.0064(7) 0.0049(7)
N2 0.0227(9) 0.0165(9) 0.0167(9) 0.0063(7) 0.0059(7) 0.0093(7)
Cr1 0.01576(17) 0.0231(2) 0.01524(18) 0.00373(14) 0.00582(12) 0.00915(13)

loop_
_atom_type_symbol
_atom_type_description
_atom_type_scat_dispersion_real
_atom_type_scat_dispersion_imag
_atom_type_scat_source
C C 0.0033 0.0016 'International Tables Vol C Tables 4.2.6.8 and 6.1.1.4'
H H 0.0000 0.0000 'International Tables Vol C Tables 4.2.6.8 and 6.1.1.4'
N N 0.0061 0.0033 'International Tables Vol C Tables 4.2.6.8 and 6.1.1.4'
Cr Cr 0.3209 0.6236 'International Tables Vol C Tables 4.2.6.8 and 6.1.1.4'

loop_
_geom_angle_atom_site_label_1
_geom_angle_atom_site_label_2
_geom_angle_atom_site_label_3
_geom_angle
C2 C1 C6 120.77(19)
C2 C1 N1 118.95(18)
C6 C1 N1 120.10(19)
C3 C2 C1 118.9(2)
C3 C2 C7 119.5(2)
C1 C2 C7 121.59(19)
C4 C3 C2 121.0(2)
C4 C3 H3 119.5
C2 C3 H3 119.5
C5 C4 C3 119.8(2)
C5 C4 H4 120.1
C3 C4 H4 120.1
C4 C5 C6 121.5(2)
C4 C5 H5 119.3
C6 C5 H5 119.3
C5 C6 C1 118.0(2)
C5 C6 C8 119.5(2)
C1 C6 C8 122.5(2)
C2 C7 H7A 109.5
C2 C7 H7B 109.5
H7A C7 H7B 109.5
C2 C7 H7C 109.5
H7A C7 H7C 109.5
H7B C7 H7C 109.5
C2 C7 H7D 109.5
H7A C7 H7D 141.1
H7B C7 H7D 56.3
H7C C7 H7D 56.3
C2 C7 H7E 109.5
H7A C7 H7E 56.3
H7B C7 H7E 141.1
H7C C7 H7E 56.3
H7D C7 H7E 109.5
C2 C7 H7F 109.5
H7A C7 H7F 56.3
H7B C7 H7F 56.3
H7C C7 H7F 141.1
H7D C7 H7F 109.5
H7E C7 H7F 109.5
C6 C8 H8A 109.5
C6 C8 H8B 109.5
H8A C8 H8B 109.5
C6 C8 H8C 109.5
H8A C8 H8C 109.5
H8B C8 H8C 109.5
C6 C8 H8D 109.5
H8A C8 H8D 141.1
H8B C8 H8D 56.3
H8C C8 H8D 56.3
C6 C8 H8E 109.5
H8A C8 H8E 56.3
H8B C8 H8E 141.1
H8C C8 H8E 56.3
H8D C8 H8E 109.5
C6 C8 H8F 109.5
H8A C8 H8F 56.3
H8B C8 H8F 56.3
H8C C8 H8F 141.1
H8D C8 H8F 109.5
H8E C8 H8F 109.5
C10 C9 H9A 109.5
C10 C9 H9B 109.5
H9A C9 H9B 109.5
C10 C9 H9C 109.5
H9A C9 H9C 109.5
H9B C9 H9C 109.5
N1 C10 C11 123.32(18)
N1 C10 C9 119.85(18)
C11 C10 C9 116.76(18)
C12 C11 C10 126.93(18)
C12 C11 H11 116.5
C10 C11 H11 116.5
N2 C12 C11 123.38(18)
N2 C12 C13 119.64(19)
C11 C12 C13 116.90(18)
C12 C13 H13A 109.5
C12 C13 H13B 109.5
H13A C13 H13B 109.5
C12 C13 H13C 109.5
H13A C13 H13C 109.5
H13B C13 H13C 109.5
C15 C14 C19 120.6(2)
C15 C14 N2 120.68(19)
C19 C14 N2 118.51(18)
C16 C15 C14 118.2(2)
C16 C15 C20 119.8(2)
C14 C15 C20 122.0(2)
C17 C16 C15 122.0(2)
C17 C16 H16 119.0
C15 C16 H16 119.0
C16 C17 C18 119.4(2)
C16 C17 H17 120.3
C18 C17 H17 120.3
C17 C18 C19 120.9(2)
C17 C18 H18 119.6
C19 C18 H18 119.6
C18 C19 C14 118.8(2)
C18 C19 C21 119.3(2)
C14 C19 C21 121.93(19)
C15 C20 H20A 109.5
C15 C20 H20B 109.5
H20A C20 H20B 109.5
C15 C20 H20C 109.5
H20A C20 H20C 109.5
H20B C20 H20C 109.5
C15 C20 H20D 109.5
H20A C20 H20D 141.1
H20B C20 H20D 56.3
H20C C20 H20D 56.3
C15 C20 H20E 109.5
H20A C20 H20E 56.3
H20B C20 H20E 141.1
H20C C20 H20E 56.3
H20D C20 H20E 109.5
C15 C20 H20F 109.5
H20A C20 H20F 56.3
H20B C20 H20F 56.3
H20C C20 H20F 141.1
H20D C20 H20F 109.5
H20E C20 H20F 109.5
C19 C21 H21A 109.5
C19 C21 H21B 109.5
H21A C21 H21B 109.5
C19 C21 H21C 109.5
H21A C21 H21C 109.5
H21B C21 H21C 109.5
C19 C21 H21D 109.5
H21A C21 H21D 141.1
H21B C21 H21D 56.3
H21C C21 H21D 56.3
C19 C21 H21E 109.5
H21A C21 H21E 56.3
H21B C21 H21E 141.1
H21C C21 H21E 56.3
H21D C21 H21E 109.5
C19 C21 H21F 109.5
H21A C21 H21F 56.3
H21B C21 H21F 56.3
H21C C21 H21F 141.1
H21D C21 H21F 109.5
H21E C21 H21F 109.5
C26 C22 C23 108.1(3)
C26 C22 Cr1 72.35(14)
C23 C22 Cr1 72.31(14)
C26 C22 H22 127(2)
C23 C22 H22 125(2)
Cr1 C22 H22 117(2)
C22 C23 C24 107.5(3)
C22 C23 Cr1 71.95(14)
C24 C23 Cr1 73.70(15)
C22 C23 H23 128(2)
C24 C23 H23 124(2)
Cr1 C23 H23 121(2)
C25 C24 C23 108.3(3)
C25 C24 Cr1 72.86(16)
C23 C24 Cr1 70.37(15)
C25 C24 H24 126(2)
C23 C24 H24 126(2)
Cr1 C24 H24 120(2)
C24 C25 C26 107.8(3)
C24 C25 Cr1 72.51(16)
C26 C25 Cr1 70.34(15)
C24 C25 H25 127(2)
C26 C25 H25 125(2)
Cr1 C25 H25 121(2)
C22 C26 C25 108.3(3)
C22 C26 Cr1 71.95(15)
C25 C26 Cr1 73.99(15)
C22 C26 H26 124(2)
C25 C26 H26 128(2)
Cr1 C26 H26 121(2)
Cr1 C27 H27A 109.5
Cr1 C27 H27B 109.5
H27A C27 H27B 109.5
Cr1 C27 H27C 109.5
H27A C27 H27C 109.5
H27B C27 H27C 109.5
C10 N1 C1 119.10(17)
C10 N1 Cr1 122.22(14)
C1 N1 Cr1 118.67(12)
C12 N2 C14 119.12(17)
C12 N2 Cr1 122.19(14)
C14 N2 Cr1 118.69(13)
N1 Cr1 N2 89.96(7)
N1 Cr1 C27 94.25(9)
N2 Cr1 C27 94.35(9)
N1 Cr1 C22 135.02(9)
N2 Cr1 C22 134.91(9)
C27 Cr1 C22 86.42(10)
N1 Cr1 C23 102.36(9)
N2 Cr1 C23 156.16(10)
C27 Cr1 C23 104.84(11)
C22 Cr1 C23 35.74(10)
N1 Cr1 C26 156.18(9)
N2 Cr1 C26 102.31(9)
C27 Cr1 C26 104.92(11)
C22 Cr1 C26 35.70(10)
C23 Cr1 C26 59.46(11)
N1 Cr1 C24 97.43(10)
N2 Cr1 C24 122.95(11)
C27 Cr1 C24 140.69(11)
C22 Cr1 C24 59.24(10)
C23 Cr1 C24 35.94(11)
C26 Cr1 C24 58.76(12)
N1 Cr1 C25 123.32(10)
N2 Cr1 C25 97.04(10)
C27 Cr1 C25 140.53(11)
C22 Cr1 C25 59.28(10)
C23 Cr1 C25 59.13(12)
C26 Cr1 C25 35.68(11)
C24 Cr1 C25 34.63(12)

loop_
_geom_bond_atom_site_label_1
_geom_bond_atom_site_label_2
_geom_bond_distance
C1 C2 1.402(3)
C1 C6 1.403(3)
C1 N1 1.443(3)
C2 C3 1.387(3)
C2 C7 1.502(3)
C3 C4 1.383(4)
C3 H3 0.9500
C4 C5 1.373(4)
C4 H4 0.9500
C5 C6 1.399(3)
C5 H5 0.9500
C6 C8 1.502(3)
C7 H7A 0.9800
C7 H7B 0.9800
C7 H7C 0.9800
C7 H7D 0.9800
C7 H7E 0.9800
C7 H7F 0.9800
C8 H8A 0.9800
C8 H8B 0.9800
C8 H8C 0.9800
C8 H8D 0.9800
C8 H8E 0.9800
C8 H8F 0.9800
C9 C10 1.513(3)
C9 H9A 0.9800
C9 H9B 0.9800
C9 H9C 0.9800
C10 N1 1.331(3)
C10 C11 1.402(3)
C11 C12 1.399(3)
C11 H11 0.9500
C12 N2 1.328(3)
C12 C13 1.512(3)
C13 H13A 0.9800
C13 H13B 0.9800
C13 H13C 0.9800
C14 C15 1.400(3)
C14 C19 1.407(3)
C14 N2 1.449(3)
C15 C16 1.385(4)
C15 C20 1.508(4)
C16 C17 1.374(4)
C16 H16 0.9500
C17 C18 1.385(4)
C17 H17 0.9500
C18 C19 1.387(3)
C18 H18 0.9500
C19 C21 1.501(3)
C20 H20A 0.9800
C20 H20B 0.9800
C20 H20C 0.9800
C20 H20D 0.9800
C20 H20E 0.9800
C20 H20F 0.9800
C21 H21A 0.9800
C21 H21B 0.9800
C21 H21C 0.9800
C21 H21D 0.9800
C21 H21E 0.9800
C21 H21F 0.9800
C22 C26 1.388(4)
C22 C23 1.390(4)
C22 Cr1 2.262(2)
C22 H22 0.91(3)
C23 C24 1.412(4)
C23 Cr1 2.266(2)
C23 H23 0.88(3)
C24 C25 1.376(5)
C24 Cr1 2.310(3)
C24 H24 0.93(4)
C25 C26 1.404(4)
C25 Cr1 2.314(3)
C25 H25 0.95(3)
C26 Cr1 2.267(3)
C26 H26 0.93(4)
C27 Cr1 2.076(2)
C27 H27A 0.9800
C27 H27B 0.9800
C27 H27C 0.9800
N1 Cr1 2.0246(17)
N2 Cr1 2.0250(17)

loop_
_geom_torsion_atom_site_label_1
_geom_torsion_atom_site_label_2
_geom_torsion_atom_site_label_3
_geom_torsion_atom_site_label_4
_geom_torsion
C6 C1 C2 C3 3.6(3)
N1 C1 C2 C3 -171.61(19)
C6 C1 C2 C7 -177.3(2)
N1 C1 C2 C7 7.5(3)
C1 C2 C3 C4 -2.1(4)
C7 C2 C3 C4 178.8(2)
C2 C3 C4 C5 -0.8(4)
C3 C4 C5 C6 2.3(5)
C4 C5 C6 C1 -0.8(4)
C4 C5 C6 C8 178.7(3)
C2 C1 C6 C5 -2.1(3)
N1 C1 C6 C5 173.0(2)
C2 C1 C6 C8 178.4(2)
N1 C1 C6 C8 -6.5(3)
N1 C10 C11 C12 -16.8(3)
C9 C10 C11 C12 159.9(2)
C10 C11 C12 N2 16.2(3)
C10 C11 C12 C13 -160.5(2)
C19 C14 C15 C16 1.9(4)
N2 C14 C15 C16 -173.2(2)
C19 C14 C15 C20 -179.0(2)
N2 C14 C15 C20 5.8(3)
C14 C15 C16 C17 -0.3(4)
C20 C15 C16 C17 -179.4(3)
C15 C16 C17 C18 -0.7(5)
C16 C17 C18 C19 0.1(4)
C17 C18 C19 C14 1.5(4)
C17 C18 C19 C21 -179.3(2)
C15 C14 C19 C18 -2.5(3)
N2 C14 C19 C18 172.8(2)
C15 C14 C19 C21 178.3(2)
N2 C14 C19 C21 -6.4(3)
C26 C22 C23 C24 -1.7(3)
Cr1 C22 C23 C24 -65.64(17)
C26 C22 C23 Cr1 63.97(18)
C22 C23 C24 C25 1.1(3)
Cr1 C23 C24 C25 -63.40(18)
C22 C23 C24 Cr1 64.48(18)
C23 C24 C25 C26 -0.1(3)
Cr1 C24 C25 C26 -61.88(18)
C23 C24 C25 Cr1 61.80(18)
C23 C22 C26 C25 1.6(3)
Cr1 C22 C26 C25 65.58(18)
C23 C22 C26 Cr1 -63.94(18)
C24 C25 C26 C22 -1.0(3)
Cr1 C25 C26 C22 -64.25(18)
C24 C25 C26 Cr1 63.29(18)
C11 C10 N1 C1 167.57(18)
C9 C10 N1 C1 -9.0(3)
C11 C10 N1 Cr1 -13.9(3)
C9 C10 N1 Cr1 169.45(15)
C2 C1 N1 C10 -87.9(2)
C6 C1 N1 C10 96.9(2)
C2 C1 N1 Cr1 93.5(2)
C6 C1 N1 Cr1 -81.7(2)
C11 C12 N2 C14 -165.44(19)
C13 C12 N2 C14 11.1(3)
C11 C12 N2 Cr1 15.1(3)
C13 C12 N2 Cr1 -168.38(15)
C15 C14 N2 C12 -98.2(2)
C19 C14 N2 C12 86.5(2)
C15 C14 N2 Cr1 81.3(2)
C19 C14 N2 Cr1 -94.0(2)
C10 N1 Cr1 N2 31.14(16)
C1 N1 Cr1 N2 -150.35(14)
C10 N1 Cr1 C27 -63.22(16)
C1 N1 Cr1 C27 115.29(15)
C10 N1 Cr1 C22 -152.40(16)
C1 N1 Cr1 C22 26.1(2)
C10 N1 Cr1 C23 -169.43(16)
C1 N1 Cr1 C23 9.08(16)
C10 N1 Cr1 C26 152.9(2)
C1 N1 Cr1 C26 -28.6(3)
C10 N1 Cr1 C24 154.40(17)
C1 N1 Cr1 C24 -27.09(17)
C10 N1 Cr1 C25 129.55(17)
C1 N1 Cr1 C25 -51.95(18)
C12 N2 Cr1 N1 -31.74(16)
C14 N2 Cr1 N1 148.79(14)
C12 N2 Cr1 C27 62.52(17)
C14 N2 Cr1 C27 -116.95(15)
C12 N2 Cr1 C22 151.80(16)
C14 N2 Cr1 C22 -27.7(2)
C12 N2 Cr1 C23 -153.6(2)
C14 N2 Cr1 C23 26.9(3)
C12 N2 Cr1 C26 168.83(16)
C14 N2 Cr1 C26 -10.64(17)
C12 N2 Cr1 C24 -130.58(17)
C14 N2 Cr1 C24 49.95(18)
C12 N2 Cr1 C25 -155.34(17)
C14 N2 Cr1 C25 25.19(17)
C26 C22 Cr1 N1 -145.62(16)
C23 C22 Cr1 N1 -29.3(2)
C26 C22 Cr1 N2 29.4(2)
C23 C22 Cr1 N2 145.67(17)
C26 C22 Cr1 C27 121.95(18)
C23 C22 Cr1 C27 -121.75(19)
C26 C22 Cr1 C23 -116.3(3)
C23 C22 Cr1 C26 116.3(3)
C26 C22 Cr1 C24 -78.1(2)
C23 C22 Cr1 C24 38.19(19)
C26 C22 Cr1 C25 -37.60(19)
C23 C22 Cr1 C25 78.7(2)
C22 C23 Cr1 N1 159.25(16)
C24 C23 Cr1 N1 -85.60(19)
C22 C23 Cr1 N2 -81.1(3)
C24 C23 Cr1 N2 34.0(3)
C22 C23 Cr1 C27 61.40(19)
C24 C23 Cr1 C27 176.55(19)
C24 C23 Cr1 C22 115.2(3)
C22 C23 Cr1 C26 -37.40(17)
C24 C23 Cr1 C26 77.8(2)
C22 C23 Cr1 C24 -115.2(3)
C22 C23 Cr1 C25 -79.1(2)
C24 C23 Cr1 C25 36.01(18)
C22 C26 Cr1 N1 81.3(3)
C25 C26 Cr1 N1 -34.6(3)
C22 C26 Cr1 N2 -159.17(16)
C25 C26 Cr1 N2 84.9(2)
C22 C26 Cr1 C27 -61.21(19)
C25 C26 Cr1 C27 -177.14(19)
C25 C26 Cr1 C22 -115.9(3)
C22 C26 Cr1 C23 37.45(17)
C25 C26 Cr1 C23 -78.5(2)
C22 C26 Cr1 C24 79.6(2)
C25 C26 Cr1 C24 -36.35(19)
C22 C26 Cr1 C25 115.9(3)
C25 C24 Cr1 N1 -141.82(16)
C23 C24 Cr1 N1 100.83(18)
C25 C24 Cr1 N2 -47.02(19)
C23 C24 Cr1 N2 -164.37(16)
C25 C24 Cr1 C27 112.1(2)
C23 C24 Cr1 C27 -5.3(3)
C25 C24 Cr1 C22 79.37(18)
C23 C24 Cr1 C22 -37.98(17)
C25 C24 Cr1 C23 117.3(2)
C25 C24 Cr1 C26 37.48(16)
C23 C24 Cr1 C26 -79.87(19)
C23 C24 Cr1 C25 -117.3(2)
C24 C25 Cr1 N1 47.18(19)
C26 C25 Cr1 N1 164.06(16)
C24 C25 Cr1 N2 141.79(16)
C26 C25 Cr1 N2 -101.33(19)
C24 C25 Cr1 C27 -112.5(2)
C26 C25 Cr1 C27 4.3(3)
C24 C25 Cr1 C22 -79.26(18)
C26 C25 Cr1 C22 37.62(17)
C24 C25 Cr1 C23 -37.40(16)
C26 C25 Cr1 C23 79.48(19)
C24 C25 Cr1 C26 -116.9(3)
C26 C25 Cr1 C24 116.9(3)
